data_4134210
loop_
_publ_author_name
'Pearce, Adam J.'
'Harkins, Robin P.'
'Reiner, Benjamin R.'
'Wotal, Alexander C.'
'Dunscomb, Rachel J.'
'Tonks, Ian A.'

_publ_section_title
;
 Multicomponent Pyrazole Synthesis from Alkynes, Nitriles, and Ti Imidos
 via Oxidatively Induced N-N Bond Coupling.
;
_journal_name_full 'Journal of the American Chemical Society'
_journal_paper_doi 10.1021/jacs.9b13173
_journal_year 2020
_chemical_formula_moiety 'C23H20N2Ti1Cl2 C3H3'
_chemical_formula_sum 'C26 H23 Cl2 N2 Ti'
_chemical_formula_weight 482.26
_chemical_name_common 19002
_space_group_crystal_system triclinic
_space_group_IT_number 2
_space_group_name_Hall '-P 1'
_space_group_name_H-M_alt 'P -1'
_atom_sites_solution_hydrogens geom
_audit_creation_method SHELXL-2016/6
_cell_angle_alpha 100.435(3)
_cell_angle_beta 100.308(4)
_cell_angle_gamma 93.958(4)
_cell_formula_units_Z 2
_cell_length_a 9.2324(8)
_cell_length_b 9.9661(8)
_cell_length_c 13.0708(11)
_cell_measurement_reflns_used 9077
_cell_measurement_temperature 100(2)
_cell_measurement_theta_max 30.506
_cell_measurement_theta_min 2.878
_cell_volume 1157.27(17)
_computing_cell_refinement 'SAINT, Bruker'
_computing_data_collection 'APEX3, Bruker'
_computing_data_reduction 'SAINT, Bruker'
_computing_molecular_graphics 'Shelxle-(Rev. 825) (Huebschle, C. B., 2011)'
_computing_structure_refinement 'SHELXL-2016/6 (Sheldrick, 2016)'
_computing_structure_solution 'SHELXT 2014/5 (Sheldrick, 2014)'
_diffrn_ambient_temperature 100(2)
_diffrn_measured_fraction_theta_full 0.999
_diffrn_measured_fraction_theta_max 0.995
_diffrn_measurement_device_type 'Bruker Photon-II CMOS'
_diffrn_measurement_method '\f and \w scans'
_diffrn_radiation_type MoK\a
_diffrn_radiation_wavelength 0.71073
_diffrn_reflns_av_R_equivalents 0.0771
_diffrn_reflns_av_unetI/netI 0.0802
_diffrn_reflns_Laue_measured_fraction_full 0.999
_diffrn_reflns_Laue_measured_fraction_max 0.995
_diffrn_reflns_limit_h_max 13
_diffrn_reflns_limit_h_min -12
_diffrn_reflns_limit_k_max 14
_diffrn_reflns_limit_k_min -14
_diffrn_reflns_limit_l_max 16
_diffrn_reflns_limit_l_min -18
_diffrn_reflns_number 24638
_diffrn_reflns_point_group_measured_fraction_full 0.999
_diffrn_reflns_point_group_measured_fraction_max 0.995
_diffrn_reflns_theta_full 25.242
_diffrn_reflns_theta_max 30.573
_diffrn_reflns_theta_min 2.255
_diffrn_source micro
_exptl_absorpt_coefficient_mu 0.617
_exptl_absorpt_correction_type multi-scan
_exptl_absorpt_process_details 'SADABS, R. Blessing, 1995'
_exptl_crystal_colour Black
_exptl_crystal_density_diffrn 1.384
_exptl_crystal_description Block
_exptl_crystal_F_000 498
_exptl_crystal_size_max 0.250
_exptl_crystal_size_mid 0.080
_exptl_crystal_size_min 0.025
_exptl_transmission_factor_max 0.7461
_exptl_transmission_factor_min 0.4759
_refine_diff_density_max 0.911
_refine_diff_density_min -0.807
_refine_diff_density_rms 0.112
_refine_ls_extinction_method none
_refine_ls_goodness_of_fit_ref 1.075
_refine_ls_hydrogen_treatment constr
_refine_ls_matrix_type full
_refine_ls_number_parameters 282
_refine_ls_number_reflns 7083
_refine_ls_number_restraints 0
_refine_ls_restrained_S_all 1.075
_refine_ls_R_factor_all 0.0976
_refine_ls_R_factor_gt 0.0570
_refine_ls_shift/su_max 0.001
_refine_ls_shift/su_mean 0.000
_refine_ls_structure_factor_coef Fsqd
_refine_ls_weighting_details 'w=1/[\s^2^(Fo^2^)+(0.0593P)^2^+1.5969P] where P=(Fo^2^+2Fc^2^)/3'
_refine_ls_weighting_scheme calc
_refine_ls_wR_factor_gt 0.1363
_refine_ls_wR_factor_ref 0.1679
_reflns_Friedel_coverage 0.000
_reflns_number_gt 4902
_reflns_number_total 7083
_reflns_threshold_expression 'I > 2\s(I)'
_cod_data_source_file 19002_a.cif
_cod_data_source_block 19002_a
_cod_depositor_comments
;
The following automatic conversions were performed:

data item '_exptl_absorpt_correction_type' value 'Multi-scan' was
changed to 'multi-scan' in accordance with the
/home/data/users/saulius/crontab/automatic-downloads/rss-feeds/ACS/lib/dictionaries/cif_core.dic
dictionary named 'cif_core.dic' version 2.4.2 last updated on
2011-04-26.

Automatic conversion script
Id: cif_fix_values 7556 2019-12-06 15:28:31Z antanas 
;
_cod_original_cell_volume 1157.26(17)
_cod_database_code 4134210
_shelx_shelxl_version_number 2016/6
_shelx_space_group_comment
;
The symmetry employed for this shelxl refinement is uniquely defined
by the following loop, which should always be used as a source of
symmetry information in preference to the above space-group names.
They are only intended as comments.
;
_shelx_estimated_absorpt_t_min 0.861
_shelx_estimated_absorpt_t_max 0.985

loop_
_space_group_symop_operation_xyz
'x, y, z'
'-x, -y, -z'

loop_
_atom_site_label
_atom_site_type_symbol
_atom_site_fract_x
_atom_site_fract_y
_atom_site_fract_z
_atom_site_U_iso_or_equiv
_atom_site_adp_type
_atom_site_occupancy
_atom_site_site_symmetry_order
_atom_site_calc_flag
_atom_site_refinement_flags_posn
_atom_site_refinement_flags_adp
_atom_site_refinement_flags_occupancy
_atom_site_disorder_assembly
_atom_site_disorder_group
Ti1 Ti 0.94986(5) 0.50138(5) 0.59950(4) 0.01655(12) Uani 1 1 d . . . . .
Cl1 Cl 0.90015(8) 0.27761(7) 0.60821(6) 0.02394(16) Uani 1 1 d . . . . .
Cl2 Cl 0.76661(8) 0.57726(7) 0.68514(5) 0.02323(16) Uani 1 1 d . . . . .
N1 N 0.8744(2) 0.5400(2) 0.46706(17) 0.0176(4) Uani 1 1 d . . . . .
N2 N 0.8863(3) 0.3660(2) 0.28690(17) 0.0177(4) Uani 1 1 d . . . . .
C1 C 0.7595(3) 0.5878(3) 0.4077(2) 0.0170(5) Uani 1 1 d . . . . .
C2 C 0.7082(3) 0.5335(3) 0.3016(2) 0.0187(5) Uani 1 1 d . . . . .
C3 C 0.7553(3) 0.4062(3) 0.25299(19) 0.0169(5) Uani 1 1 d . . . . .
C4 C 0.6924(3) 0.7025(3) 0.4665(2) 0.0176(5) Uani 1 1 d . . . . .
C5 C 0.7835(3) 0.8195(3) 0.5228(2) 0.0206(5) Uani 1 1 d . . . . .
H5 H 0.885137 0.828638 0.518059 0.025 Uiso 1 1 calc R U . . .
C6 C 0.7272(3) 0.9230(3) 0.5856(2) 0.0219(6) Uani 1 1 d . . . . .
H6 H 0.790042 1.003384 0.621838 0.026 Uiso 1 1 calc R U . . .
C7 C 0.5805(3) 0.9105(3) 0.5963(2) 0.0209(5) Uani 1 1 d . . . . .
C8 C 0.4892(3) 0.7935(3) 0.5388(2) 0.0234(6) Uani 1 1 d . . . . .
H8 H 0.387838 0.784056 0.544128 0.028 Uiso 1 1 calc R U . . .
C9 C 0.5439(3) 0.6908(3) 0.4740(2) 0.0209(5) Uani 1 1 d . . . . .
H9 H 0.479906 0.612621 0.434754 0.025 Uiso 1 1 calc R U . . .
C10 C 0.5202(4) 1.0201(3) 0.6675(2) 0.0289(6) Uani 1 1 d . . . . .
H10A H 0.592132 1.101989 0.689266 0.043 Uiso 1 1 calc R U . . .
H10B H 0.502224 0.986228 0.730391 0.043 Uiso 1 1 calc R U . . .
H10C H 0.427173 1.043506 0.629036 0.043 Uiso 1 1 calc R U . . .
C11 C 0.5909(3) 0.5982(3) 0.2354(2) 0.0245(6) Uani 1 1 d . . . . .
H11A H 0.601497 0.578119 0.161028 0.037 Uiso 1 1 calc R U . . .
H11B H 0.603003 0.697769 0.261164 0.037 Uiso 1 1 calc R U . . .
H11C H 0.492479 0.560598 0.241198 0.037 Uiso 1 1 calc R U . . .
C12 C 0.6464(3) 0.3172(3) 0.1641(2) 0.0200(5) Uani 1 1 d . . . . .
C13 C 0.6793(4) 0.2835(3) 0.0632(2) 0.0261(6) Uani 1 1 d . . . . .
H13 H 0.773870 0.312736 0.051090 0.031 Uiso 1 1 calc R U . . .
C14 C 0.5731(4) 0.2066(3) -0.0199(2) 0.0367(8) Uani 1 1 d . . . . .
H14 H 0.594482 0.184752 -0.089089 0.044 Uiso 1 1 calc R U . . .
C15 C 0.4368(4) 0.1623(3) -0.0015(3) 0.0412(9) Uani 1 1 d . . . . .
H15 H 0.364694 0.109486 -0.058160 0.049 Uiso 1 1 calc R U . . .
C16 C 0.4048(4) 0.1944(3) 0.0986(3) 0.0370(8) Uani 1 1 d . . . . .
H16 H 0.311342 0.162317 0.110887 0.044 Uiso 1 1 calc R U . . .
C17 C 0.5083(3) 0.2730(3) 0.1814(2) 0.0267(6) Uani 1 1 d . . . . .
H17 H 0.484884 0.296764 0.249805 0.032 Uiso 1 1 calc R U . . .
C18 C 0.9085(3) 0.2229(3) 0.2551(2) 0.0192(5) Uani 1 1 d . . . . .
C19 C 0.9873(3) 0.1817(3) 0.1754(2) 0.0244(6) Uani 1 1 d . . . . .
H19 H 1.024320 0.246295 0.138576 0.029 Uiso 1 1 calc R U . . .
C20 C 1.0108(4) 0.0442(3) 0.1508(2) 0.0299(7) Uani 1 1 d . . . . .
H20 H 1.063628 0.014341 0.096200 0.036 Uiso 1 1 calc R U . . .
C21 C 0.9580(4) -0.0495(3) 0.2050(3) 0.0339(7) Uani 1 1 d . . . . .
H21 H 0.974992 -0.143100 0.187736 0.041 Uiso 1 1 calc R U . . .
C22 C 0.8808(4) -0.0075(3) 0.2841(3) 0.0299(7) Uani 1 1 d . . . . .
H22 H 0.844630 -0.072058 0.321216 0.036 Uiso 1 1 calc R U . . .
C23 C 0.8557(3) 0.1299(3) 0.3095(2) 0.0244(6) Uani 1 1 d . . . . .
H23 H 0.802675 0.159301 0.364025 0.029 Uiso 1 1 calc R U . . .
C24 C 0.8636(5) 0.5187(4) 0.9445(3) 0.0464(10) Uani 1 1 d . . . . .
H24 H 0.769989 0.531583 0.905770 0.056 Uiso 1 1 calc R U . . .
C25 C 0.9504(5) 0.4260(4) 0.8988(3) 0.0451(10) Uani 1 1 d . . . . .
H25 H 0.915374 0.374700 0.828966 0.054 Uiso 1 1 calc R U . . .
C26 C 1.0861(5) 0.4078(4) 0.9537(3) 0.0443(9) Uani 1 1 d . . . . .
H26 H 1.145363 0.344773 0.921706 0.053 Uiso 1 1 calc R U . . .

loop_
_atom_site_aniso_label
_atom_site_aniso_U_11
_atom_site_aniso_U_22
_atom_site_aniso_U_33
_atom_site_aniso_U_23
_atom_site_aniso_U_13
_atom_site_aniso_U_12
Ti1 0.0187(2) 0.0142(2) 0.0163(2) 0.00070(16) 0.00438(17) 0.00244(17)
Cl1 0.0288(4) 0.0159(3) 0.0278(3) 0.0036(2) 0.0082(3) 0.0011(2)
Cl2 0.0226(3) 0.0248(3) 0.0224(3) 0.0005(2) 0.0081(2) 0.0044(3)
N1 0.0167(11) 0.0160(10) 0.0188(10) 0.0003(8) 0.0034(8) 0.0022(8)
N2 0.0206(11) 0.0142(10) 0.0170(10) -0.0013(8) 0.0048(8) 0.0023(8)
C1 0.0181(12) 0.0131(11) 0.0187(12) 0.0005(9) 0.0037(9) 0.0004(9)
C2 0.0214(13) 0.0159(12) 0.0180(12) 0.0002(9) 0.0040(10) 0.0039(10)
C3 0.0205(13) 0.0163(11) 0.0136(11) 0.0013(9) 0.0037(9) 0.0025(10)
C4 0.0210(13) 0.0150(11) 0.0168(11) 0.0012(9) 0.0041(10) 0.0044(10)
C5 0.0207(13) 0.0174(12) 0.0217(13) -0.0004(10) 0.0032(10) 0.0025(10)
C6 0.0271(15) 0.0135(11) 0.0217(13) -0.0017(9) 0.0009(11) 0.0029(10)
C7 0.0301(15) 0.0164(12) 0.0168(12) 0.0010(9) 0.0058(10) 0.0093(11)
C8 0.0199(14) 0.0247(13) 0.0238(13) -0.0006(11) 0.0047(11) 0.0041(11)
C9 0.0212(14) 0.0177(12) 0.0217(13) -0.0004(10) 0.0033(10) 0.0022(10)
C10 0.0365(18) 0.0239(14) 0.0257(14) -0.0016(11) 0.0085(13) 0.0092(12)
C11 0.0287(15) 0.0191(12) 0.0236(13) 0.0001(10) 0.0013(11) 0.0088(11)
C12 0.0231(14) 0.0139(11) 0.0208(12) -0.0002(9) 0.0006(10) 0.0048(10)
C13 0.0331(16) 0.0230(13) 0.0200(13) 0.0007(10) 0.0022(11) 0.0055(12)
C14 0.052(2) 0.0320(17) 0.0190(14) -0.0047(12) -0.0044(14) 0.0101(15)
C15 0.043(2) 0.0244(15) 0.0412(19) -0.0070(13) -0.0178(16) 0.0049(14)
C16 0.0228(16) 0.0273(16) 0.054(2) 0.0015(15) -0.0024(14) 0.0000(12)
C17 0.0274(16) 0.0212(13) 0.0308(15) 0.0026(11) 0.0058(12) 0.0044(11)
C18 0.0180(13) 0.0159(11) 0.0215(13) -0.0008(9) 0.0017(10) 0.0043(10)
C19 0.0288(15) 0.0218(13) 0.0212(13) -0.0015(10) 0.0059(11) 0.0058(11)
C20 0.0306(17) 0.0285(15) 0.0260(14) -0.0069(12) 0.0033(12) 0.0090(12)
C21 0.0347(18) 0.0170(13) 0.0427(19) -0.0049(12) -0.0022(14) 0.0054(12)
C22 0.0307(17) 0.0184(13) 0.0390(17) 0.0057(12) 0.0031(13) 0.0013(12)
C23 0.0243(15) 0.0224(13) 0.0255(14) 0.0012(11) 0.0050(11) 0.0035(11)
C24 0.071(3) 0.0292(17) 0.0360(19) 0.0093(15) 0.0023(18) -0.0011(18)
C25 0.083(3) 0.0268(16) 0.0220(16) 0.0012(13) 0.0082(17) -0.0037(18)
C26 0.073(3) 0.0241(16) 0.0348(18) 0.0023(13) 0.0131(18) 0.0022(17)

loop_
_atom_type_symbol
_atom_type_description
_atom_type_scat_dispersion_real
_atom_type_scat_dispersion_imag
_atom_type_scat_source
C C 0.0033 0.0016 'International Tables Vol C Tables 4.2.6.8 and 6.1.1.4'
H H 0.0000 0.0000 'International Tables Vol C Tables 4.2.6.8 and 6.1.1.4'
Cl Cl 0.1484 0.1585 'International Tables Vol C Tables 4.2.6.8 and 6.1.1.4'
N N 0.0061 0.0033 'International Tables Vol C Tables 4.2.6.8 and 6.1.1.4'
Ti Ti 0.2776 0.4457 'International Tables Vol C Tables 4.2.6.8 and 6.1.1.4'

loop_
_geom_angle_atom_site_label_1
_geom_angle_atom_site_label_2
_geom_angle_atom_site_label_3
_geom_angle
_geom_angle_site_symmetry_1
_geom_angle_site_symmetry_3
_geom_angle_publ_flag
N1 Ti1 N1 82.65(10) . 2_766 ?
N1 Ti1 N2 122.75(9) . 2_766 ?
N1 Ti1 N2 81.35(9) 2_766 2_766 ?
N1 Ti1 Cl1 113.15(7) . . ?
N1 Ti1 Cl1 91.68(7) 2_766 . ?
N2 Ti1 Cl1 121.90(7) 2_766 . ?
N1 Ti1 Cl2 98.25(7) . . ?
N1 Ti1 Cl2 172.23(7) 2_766 . ?
N2 Ti1 Cl2 91.76(6) 2_766 . ?
Cl1 Ti1 Cl2 95.03(3) . . ?
N1 Ti1 Ti1 43.17(7) . 2_766 ?
N1 Ti1 Ti1 39.48(6) 2_766 2_766 ?
N2 Ti1 Ti1 104.06(7) 2_766 2_766 ?
Cl1 Ti1 Ti1 105.80(3) . 2_766 ?
Cl2 Ti1 Ti1 140.85(3) . 2_766 ?
C1 N1 Ti1 145.40(19) . . ?
C1 N1 Ti1 117.11(17) . 2_766 ?
Ti1 N1 Ti1 97.35(10) . 2_766 ?
C3 N2 C18 118.5(2) . . ?
C3 N2 Ti1 121.23(17) . 2_766 ?
C18 N2 Ti1 119.79(17) . 2_766 ?
N1 C1 C2 122.6(2) . . ?
N1 C1 C4 115.0(2) . . ?
C2 C1 C4 122.4(2) . . ?
C1 C2 C3 120.5(2) . . ?
C1 C2 C11 121.1(2) . . ?
C3 C2 C11 118.2(2) . . ?
N2 C3 C2 122.5(2) . . ?
N2 C3 C12 120.7(2) . . ?
C2 C3 C12 116.7(2) . . ?
C9 C4 C5 119.0(2) . . ?
C9 C4 C1 121.7(2) . . ?
C5 C4 C1 119.1(2) . . ?
C6 C5 C4 120.6(3) . . ?
C6 C5 H5 119.7 . . ?
C4 C5 H5 119.7 . . ?
C7 C6 C5 120.9(2) . . ?
C7 C6 H6 119.6 . . ?
C5 C6 H6 119.6 . . ?
C6 C7 C8 118.3(2) . . ?
C6 C7 C10 121.1(3) . . ?
C8 C7 C10 120.6(3) . . ?
C9 C8 C7 121.2(3) . . ?
C9 C8 H8 119.4 . . ?
C7 C8 H8 119.4 . . ?
C4 C9 C8 120.0(2) . . ?
C4 C9 H9 120.0 . . ?
C8 C9 H9 120.0 . . ?
C7 C10 H10A 109.5 . . ?
C7 C10 H10B 109.5 . . ?
H10A C10 H10B 109.5 . . ?
C7 C10 H10C 109.5 . . ?
H10A C10 H10C 109.5 . . ?
H10B C10 H10C 109.5 . . ?
C2 C11 H11A 109.5 . . ?
C2 C11 H11B 109.5 . . ?
H11A C11 H11B 109.5 . . ?
C2 C11 H11C 109.5 . . ?
H11A C11 H11C 109.5 . . ?
H11B C11 H11C 109.5 . . ?
C17 C12 C13 119.8(3) . . ?
C17 C12 C3 119.5(2) . . ?
C13 C12 C3 120.7(3) . . ?
C14 C13 C12 119.7(3) . . ?
C14 C13 H13 120.1 . . ?
C12 C13 H13 120.1 . . ?
C15 C14 C13 119.9(3) . . ?
C15 C14 H14 120.0 . . ?
C13 C14 H14 120.0 . . ?
C16 C15 C14 120.3(3) . . ?
C16 C15 H15 119.8 . . ?
C14 C15 H15 119.8 . . ?
C15 C16 C17 120.3(3) . . ?
C15 C16 H16 119.8 . . ?
C17 C16 H16 119.8 . . ?
C16 C17 C12 119.9(3) . . ?
C16 C17 H17 120.0 . . ?
C12 C17 H17 120.0 . . ?
C23 C18 C19 120.9(3) . . ?
C23 C18 N2 118.1(2) . . ?
C19 C18 N2 120.9(3) . . ?
C20 C19 C18 118.7(3) . . ?
C20 C19 H19 120.7 . . ?
C18 C19 H19 120.7 . . ?
C21 C20 C19 120.6(3) . . ?
C21 C20 H20 119.7 . . ?
C19 C20 H20 119.7 . . ?
C22 C21 C20 120.2(3) . . ?
C22 C21 H21 119.9 . . ?
C20 C21 H21 119.9 . . ?
C21 C22 C23 119.9(3) . . ?
C21 C22 H22 120.0 . . ?
C23 C22 H22 120.0 . . ?
C18 C23 C22 119.6(3) . . ?
C18 C23 H23 120.2 . . ?
C22 C23 H23 120.2 . . ?
C26 C24 C25 119.7(4) 2_767 . ?
C26 C24 H24 120.1 2_767 . ?
C25 C24 H24 120.1 . . ?
C26 C25 C24 120.5(3) . . ?
C26 C25 H25 119.7 . . ?
C24 C25 H25 119.7 . . ?
C25 C26 C24 119.7(4) . 2_767 ?
C25 C26 H26 120.1 . . ?
C24 C26 H26 120.1 2_767 . ?

loop_
_geom_bond_atom_site_label_1
_geom_bond_atom_site_label_2
_geom_bond_distance
_geom_bond_site_symmetry_2
_geom_bond_publ_flag
Ti1 N1 1.865(2) . ?
Ti1 N1 2.007(2) 2_766 ?
Ti1 N2 2.109(2) 2_766 ?
Ti1 Cl1 2.2730(8) . ?
Ti1 Cl2 2.2880(8) . ?
Ti1 Ti1 2.9091(9) 2_766 ?
N1 C1 1.365(3) . ?
N2 C3 1.326(3) . ?
N2 C18 1.451(3) . ?
C1 C2 1.378(3) . ?
C1 C4 1.494(3) . ?
C2 C3 1.444(3) . ?
C2 C11 1.517(4) . ?
C3 C12 1.494(4) . ?
C4 C9 1.390(4) . ?
C4 C5 1.393(4) . ?
C5 C6 1.389(4) . ?
C5 H5 0.9500 . ?
C6 C7 1.385(4) . ?
C6 H6 0.9500 . ?
C7 C8 1.399(4) . ?
C7 C10 1.507(4) . ?
C8 C9 1.390(4) . ?
C8 H8 0.9500 . ?
C9 H9 0.9500 . ?
C10 H10A 0.9800 . ?
C10 H10B 0.9800 . ?
C10 H10C 0.9800 . ?
C11 H11A 0.9800 . ?
C11 H11B 0.9800 . ?
C11 H11C 0.9800 . ?
C12 C17 1.390(4) . ?
C12 C13 1.395(4) . ?
C13 C14 1.393(4) . ?
C13 H13 0.9500 . ?
C14 C15 1.381(6) . ?
C14 H14 0.9500 . ?
C15 C16 1.380(5) . ?
C15 H15 0.9500 . ?
C16 C17 1.384(4) . ?
C16 H16 0.9500 . ?
C17 H17 0.9500 . ?
C18 C23 1.380(4) . ?
C18 C19 1.393(4) . ?
C19 C20 1.391(4) . ?
C19 H19 0.9500 . ?
C20 C21 1.383(5) . ?
C20 H20 0.9500 . ?
C21 C22 1.378(5) . ?
C21 H21 0.9500 . ?
C22 C23 1.395(4) . ?
C22 H22 0.9500 . ?
C23 H23 0.9500 . ?
C24 C26 1.379(5) 2_767 ?
C24 C25 1.388(6) . ?
C24 H24 0.9500 . ?
C25 C26 1.368(6) . ?
C25 H25 0.9500 . ?
C26 H26 0.9500 . ?

loop_
_geom_torsion_atom_site_label_1
_geom_torsion_atom_site_label_2
_geom_torsion_atom_site_label_3
_geom_torsion_atom_site_label_4
_geom_torsion
_geom_torsion_site_symmetry_1
_geom_torsion_site_symmetry_2
_geom_torsion_site_symmetry_3
_geom_torsion_site_symmetry_4
_geom_torsion_publ_flag
N1 Ti1 N1 C1 -175.2(4) 2_766 . . . ?
N2 Ti1 N1 C1 -100.5(3) 2_766 . . . ?
Cl1 Ti1 N1 C1 96.1(3) . . . . ?
Cl2 Ti1 N1 C1 -3.0(3) . . . . ?
Ti1 Ti1 N1 C1 -175.2(4) 2_766 . . . ?
N1 Ti1 N1 Ti1 0.000(1) 2_766 . . 2_766 ?
N2 Ti1 N1 Ti1 74.73(12) 2_766 . . 2_766 ?
Cl1 Ti1 N1 Ti1 -88.68(8) . . . 2_766 ?
Cl2 Ti1 N1 Ti1 172.21(7) . . . 2_766 ?
Ti1 N1 C1 C2 -142.7(3) . . . . ?
Ti1 N1 C1 C2 42.6(3) 2_766 . . . ?
Ti1 N1 C1 C4 36.7(4) . . . . ?
Ti1 N1 C1 C4 -137.95(19) 2_766 . . . ?
N1 C1 C2 C3 11.9(4) . . . . ?
C4 C1 C2 C3 -167.5(2) . . . . ?
N1 C1 C2 C11 -173.7(3) . . . . ?
C4 C1 C2 C11 6.9(4) . . . . ?
C18 N2 C3 C2 162.7(2) . . . . ?
Ti1 N2 C3 C2 -9.3(3) 2_766 . . . ?
C18 N2 C3 C12 -14.8(4) . . . . ?
Ti1 N2 C3 C12 173.28(19) 2_766 . . . ?
C1 C2 C3 N2 -29.4(4) . . . . ?
C11 C2 C3 N2 156.0(3) . . . . ?
C1 C2 C3 C12 148.1(3) . . . . ?
C11 C2 C3 C12 -26.4(4) . . . . ?
N1 C1 C4 C9 -120.4(3) . . . . ?
C2 C1 C4 C9 59.0(4) . . . . ?
N1 C1 C4 C5 54.0(3) . . . . ?
C2 C1 C4 C5 -126.6(3) . . . . ?
C9 C4 C5 C6 0.2(4) . . . . ?
C1 C4 C5 C6 -174.4(2) . . . . ?
C4 C5 C6 C7 1.9(4) . . . . ?
C5 C6 C7 C8 -2.5(4) . . . . ?
C5 C6 C7 C10 177.8(3) . . . . ?
C6 C7 C8 C9 1.1(4) . . . . ?
C10 C7 C8 C9 -179.1(3) . . . . ?
C5 C4 C9 C8 -1.5(4) . . . . ?
C1 C4 C9 C8 173.0(3) . . . . ?
C7 C8 C9 C4 0.8(4) . . . . ?
N2 C3 C12 C17 120.3(3) . . . . ?
C2 C3 C12 C17 -57.3(3) . . . . ?
N2 C3 C12 C13 -62.7(4) . . . . ?
C2 C3 C12 C13 119.7(3) . . . . ?
C17 C12 C13 C14 0.5(4) . . . . ?
C3 C12 C13 C14 -176.5(3) . . . . ?
C12 C13 C14 C15 -1.1(5) . . . . ?
C13 C14 C15 C16 0.4(5) . . . . ?
C14 C15 C16 C17 1.0(5) . . . . ?
C15 C16 C17 C12 -1.6(5) . . . . ?
C13 C12 C17 C16 0.8(4) . . . . ?
C3 C12 C17 C16 177.8(3) . . . . ?
C3 N2 C18 C23 -80.3(3) . . . . ?
Ti1 N2 C18 C23 91.7(3) 2_766 . . . ?
C3 N2 C18 C19 102.8(3) . . . . ?
Ti1 N2 C18 C19 -85.1(3) 2_766 . . . ?
C23 C18 C19 C20 0.6(4) . . . . ?
N2 C18 C19 C20 177.4(3) . . . . ?
C18 C19 C20 C21 -0.6(5) . . . . ?
C19 C20 C21 C22 0.2(5) . . . . ?
C20 C21 C22 C23 0.0(5) . . . . ?
C19 C18 C23 C22 -0.4(4) . . . . ?
N2 C18 C23 C22 -177.2(3) . . . . ?
C21 C22 C23 C18 0.1(5) . . . . ?
C26 C24 C25 C26 -0.6(6) 2_767 . . . ?
C24 C25 C26 C24 0.6(6) . . . 2_767 ?
